data_4321473
loop_
_publ_author_name
'M. Victoria Jim\'enez'
'Eduardo Sola'
'M. Angeles Egea'
'Aline Huet'
'Ana C. Francisco'
'Fernando J. Lahoz'
'Luis A. Oro'

_publ_contact_author
;
  Dr. Fernando J. Lahoz
  Departamento de Qu\'imica Inorg\'anica
  Facultad de Ciencias
  Universidad de Zaragoza
  50009 Zaragoza, Spain
;
_publ_contact_author_email lahoz@posta.unizar.es
_publ_section_title
;
 Key Factors Determining the Course of Methyl Iodide Oxidative Addition to
 Diamidonaphthalene-Bridged Diiridium(I) and Dirhodium(I) Complexes
;
_journal_name_full 'Inorganic Chemistry'
_journal_page_first 4868
_journal_page_last 4878
_journal_paper_doi 10.1021/ic000497d
_journal_volume 39
_journal_year 2000
_chemical_formula_moiety 'C31 H53 I N2 O2 P2 Rh2'
_chemical_formula_sum 'C31 H53 I N2 O2 P2 Rh2'
_chemical_formula_weight 880.41
_chemical_name_systematic
; acetyl iodide carbonyl triisopropylphosphine di-mu-diamidonaphthalene
  di-rhodium
;
_space_group_IT_number 14
_symmetry_cell_setting monoclinic
_symmetry_space_group_name_Hall '-P 2ybc'
_symmetry_space_group_name_H-M 'P 1 21/c 1'
_atom_sites_solution_hydrogens geom
_atom_sites_solution_primary direct
_atom_sites_solution_secondary difmap
_audit_creation_method SHELXL-97
_cell_angle_alpha 90.00
_cell_angle_beta 106.449(5)
_cell_angle_gamma 90.00
_cell_formula_units_Z 4
_cell_length_a 14.7147(9)
_cell_length_b 11.8158(8)
_cell_length_c 21.6449(16)
_cell_measurement_reflns_used 48
_cell_measurement_temperature 200(2)
_cell_measurement_theta_max 20
_cell_measurement_theta_min 15
_cell_volume 3609.3(4)
_computing_cell_refinement 'XSCANS v. 2.1 (Siemens)'
_computing_data_collection 'XSCANS v. 2.1 (Siemens)'
_computing_data_reduction 'XSCANS v. 2.1 (Siemens)'
_computing_molecular_graphics 'XP program, SHELXTL v. 5.0 (Bruker, 1994)'
_computing_publication_material 'CIFTAB program (Sheldrick, 1997)'
_computing_structure_refinement 'SHELXL-97 (Sheldrick, 1997)'
_computing_structure_solution 'SHELXS-97 (Sheldrick, 1997)'
_diffrn_ambient_temperature 200(2)
_diffrn_measured_fraction_theta_full 0.948
_diffrn_measured_fraction_theta_max 0.948
_diffrn_measurement_device_type Siemens-P4
_diffrn_measurement_method '\w/2\q scans'
_diffrn_radiation_monochromator graphite
_diffrn_radiation_source 'norma-focus sealed tube'
_diffrn_radiation_type MoK\a
_diffrn_radiation_wavelength 0.71073
_diffrn_reflns_av_R_equivalents 0.0156
_diffrn_reflns_av_sigmaI/netI 0.0240
_diffrn_reflns_limit_h_max 17
_diffrn_reflns_limit_h_min -1
_diffrn_reflns_limit_k_max 14
_diffrn_reflns_limit_k_min 0
_diffrn_reflns_limit_l_max 25
_diffrn_reflns_limit_l_min -25
_diffrn_reflns_number 7153
_diffrn_reflns_theta_full 25.01
_diffrn_reflns_theta_max 25.01
_diffrn_reflns_theta_min 1.96
_diffrn_standards_decay_% 'no decay'
_diffrn_standards_interval_count 97
_diffrn_standards_number 3
_exptl_absorpt_coefficient_mu 1.887
_exptl_absorpt_correction_T_max 0.7276
_exptl_absorpt_correction_T_min 0.5835
_exptl_absorpt_correction_type gaussian
_exptl_absorpt_process_details
; The method for absorption correction was based on the observed morphology
 of the crystal; faces and distances to a common point are as follows: 1 1 0,
 0.110 mm; -1 -1 0, 0.200 mm; -1 1 0, 0.150 mm; 1 -1 0, 0.170 mm; 1 0 -2,
 0.090; -1 0 2, 0.090 mm). The correction was performed using the XPREP
 program of the SHELXTL package (Bruker, 1994)
;
_exptl_crystal_colour red
_exptl_crystal_density_diffrn 1.620
_exptl_crystal_density_method 'not measured'
_exptl_crystal_description 'prismatic blocks'
_exptl_crystal_F_000 1768
_exptl_crystal_size_max 0.32
_exptl_crystal_size_mid 0.31
_exptl_crystal_size_min 0.18
_refine_diff_density_max 0.550
_refine_diff_density_min -0.512
_refine_diff_density_rms 0.078
_refine_ls_extinction_method none
_refine_ls_goodness_of_fit_ref 1.032
_refine_ls_hydrogen_treatment mixed
_refine_ls_matrix_type full
_refine_ls_number_parameters 573
_refine_ls_number_reflns 6350
_refine_ls_number_restraints 0
_refine_ls_restrained_S_all 1.032
_refine_ls_R_factor_all 0.0379
_refine_ls_R_factor_gt 0.0282
_refine_ls_shift/su_max 0.048
_refine_ls_shift/su_mean 0.002
_refine_ls_structure_factor_coef Fsqd
_refine_ls_weighting_details 'w=1/[\s^2^(Fo^2^)+(0.0303P)^2^+5.3591P] where P=(Fo^2^+2Fc^2^)/3'
_refine_ls_weighting_scheme calc
_refine_ls_wR_factor_gt 0.0630
_refine_ls_wR_factor_ref 0.0668
_reflns_number_gt 5405
_reflns_number_total 6350
_reflns_threshold_expression >2sigma(I)
_cod_data_source_file ic000497d_1.cif
_cod_data_source_block compound12
_cod_depositor_comments
;
The following automatic conversions were performed:

'_refine_ls_weighting_scheme' value 'calc
w=1/[\s^2^(Fo^2^)+(0.0303P)^2^+5.3591P] where P=(Fo^2^+2Fc^2^)/3' was
changed to 'calc'. New tag '_refine_ls_weighting_details' was
created. The value of the new tag was set to
'w=1/[\s^2^(Fo^2^)+(0.0303P)^2^+5.3591P] where P=(Fo^2^+2Fc^2^)/3'.

Automatic conversion script
Id: cif_fix_values 3143 2015-03-26 13:38:13Z robertas 
;
_cod_database_code 4321473

loop_
_symmetry_equiv_pos_as_xyz
'x, y, z'
'-x, y+1/2, -z+1/2'
'-x, -y, -z'
'x, -y-1/2, z-1/2'

loop_
_atom_site_label
_atom_site_type_symbol
_atom_site_fract_x
_atom_site_fract_y
_atom_site_fract_z
_atom_site_U_iso_or_equiv
_atom_site_adp_type
_atom_site_occupancy
_atom_site_calc_flag
_atom_site_refinement_flags
_atom_site_disorder_assembly
_atom_site_disorder_group
I1 I 0.924667(19) 0.85969(2) 0.061157(13) 0.03933(9) Uani 1 d . . .
Rh1 Rh 0.803759(19) 0.75077(2) -0.037000(13) 0.02334(8) Uani 1 d . . .
Rh2 Rh 0.691777(19) 0.89933(2) -0.131956(14) 0.02469(8) Uani 1 d . . .
P1 P 0.73504(7) 0.64688(9) 0.03048(5) 0.0292(2) Uani 1 d . . .
P2 P 0.69651(7) 1.09288(8) -0.13766(5) 0.0297(2) Uani 1 d . . .
N1 N 0.8393(2) 0.8665(3) -0.10197(15) 0.0257(7) Uani 1 d . . .
HN1 H 0.871(3) 0.914(3) -0.0846(17) 0.015(10) Uiso 1 d . . .
N2 N 0.7070(2) 0.7219(3) -0.12638(15) 0.0257(7) Uani 1 d . . .
HN2 H 0.667(3) 0.688(3) -0.1279(18) 0.017(11) Uiso 1 d . . .
C1 C 0.8757(3) 0.8166(3) -0.14960(18) 0.0277(8) Uani 1 d . . .
C2 C 0.9590(3) 0.8550(4) -0.1598(2) 0.0382(10) Uani 1 d . . .
H2 H 0.989(3) 0.922(4) -0.132(2) 0.038(11) Uiso 1 d . . .
C3 C 0.9946(3) 0.8033(5) -0.2068(2) 0.0494(12) Uani 1 d . . .
H3 H 1.048(3) 0.833(4) -0.208(2) 0.042(13) Uiso 1 d . . .
C4 C 0.9502(3) 0.7166(4) -0.2427(2) 0.0454(11) Uani 1 d . . .
H4 H 0.976(3) 0.688(4) -0.270(2) 0.058(15) Uiso 1 d . . .
C5 C 0.8174(3) 0.5808(4) -0.2699(2) 0.0412(10) Uani 1 d . . .
H5 H 0.843(3) 0.548(4) -0.302(2) 0.038(11) Uiso 1 d . . .
C6 C 0.7367(4) 0.5391(4) -0.2600(2) 0.0419(11) Uani 1 d . . .
H6 H 0.711(3) 0.490(4) -0.281(2) 0.051(15) Uiso 1 d . . .
C7 C 0.6996(3) 0.5863(3) -0.21261(19) 0.0341(9) Uani 1 d . . .
H7 H 0.645(3) 0.558(3) -0.2078(18) 0.027(10) Uiso 1 d . . .
C8 C 0.7429(3) 0.6763(3) -0.17550(16) 0.0253(8) Uani 1 d . . .
C9 C 0.8268(3) 0.7233(3) -0.18608(17) 0.0276(8) Uani 1 d . . .
C10 C 0.8647(3) 0.6728(3) -0.23359(18) 0.0347(9) Uani 1 d . . .
C11 C 0.6197(3) 0.5773(4) -0.0096(2) 0.0388(10) Uani 1 d . . .
H11 H 0.599(3) 0.537(4) 0.0268(19) 0.038(11) Uiso 1 d . . .
C12 C 0.6316(4) 0.4840(4) -0.0558(3) 0.0483(12) Uani 1 d . . .
H12A H 0.658(4) 0.515(5) -0.084(3) 0.068(17) Uiso 1 d . . .
H12B H 0.670(4) 0.422(5) -0.036(3) 0.081(19) Uiso 1 d . . .
H12C H 0.573(4) 0.444(6) -0.074(3) 0.09(2) Uiso 1 d . . .
C13 C 0.5423(3) 0.6604(5) -0.0427(3) 0.0446(11) Uani 1 d . . .
H13A H 0.560(3) 0.718(4) -0.067(2) 0.034(11) Uiso 1 d . . .
H13B H 0.522(3) 0.701(4) -0.014(2) 0.054(15) Uiso 1 d . . .
H13C H 0.488(4) 0.624(5) -0.073(3) 0.082(19) Uiso 1 d . . .
C14 C 0.7097(3) 0.7425(4) 0.0919(2) 0.0366(9) Uani 1 d . . .
H14 H 0.773(3) 0.757(3) 0.1209(19) 0.035(11) Uiso 1 d . . .
C15 C 0.6672(4) 0.8552(4) 0.0626(3) 0.0450(11) Uani 1 d . . .
H15A H 0.701(3) 0.888(4) 0.037(2) 0.059(16) Uiso 1 d . . .
H15B H 0.606(4) 0.848(5) 0.038(3) 0.08(2) Uiso 1 d . . .
H15C H 0.676(4) 0.907(5) 0.097(3) 0.072(17) Uiso 1 d . . .
C16 C 0.6521(5) 0.6921(5) 0.1342(3) 0.0562(14) Uani 1 d . . .
H16A H 0.645(4) 0.747(5) 0.161(3) 0.09(2) Uiso 1 d . . .
H16B H 0.591(4) 0.672(5) 0.108(3) 0.08(2) Uiso 1 d . . .
H16C H 0.678(4) 0.625(5) 0.154(3) 0.08(2) Uiso 1 d . . .
C17 C 0.8062(3) 0.5266(4) 0.0752(2) 0.0408(10) Uani 1 d . . .
H17 H 0.822(3) 0.493(4) 0.044(2) 0.037(12) Uiso 1 d . . .
C18 C 0.8921(5) 0.5669(6) 0.1276(3) 0.0661(17) Uani 1 d . . .
H18A H 0.928(3) 0.609(4) 0.110(2) 0.050(16) Uiso 1 d . . .
H18B H 0.873(4) 0.607(5) 0.158(3) 0.061(17) Uiso 1 d . . .
H18C H 0.929(5) 0.498(7) 0.141(3) 0.12(3) Uiso 1 d . . .
C19 C 0.7530(6) 0.4347(6) 0.1023(3) 0.0680(17) Uani 1 d . . .
H19A H 0.739(4) 0.469(5) 0.135(3) 0.065(18) Uiso 1 d . . .
H19B H 0.795(4) 0.370(5) 0.121(2) 0.063(16) Uiso 1 d . . .
H19C H 0.699(5) 0.406(6) 0.071(4) 0.12(3) Uiso 1 d . . .
C20 C 0.8049(3) 1.1435(4) -0.1564(2) 0.0408(10) Uani 1 d . . .
H20 H 0.854(3) 1.112(4) -0.123(2) 0.040(12) Uiso 1 d . . .
C21 C 0.8214(5) 1.2710(5) -0.1549(4) 0.0693(18) Uani 1 d . . .
H21A H 0.773(4) 1.315(5) -0.189(3) 0.09(2) Uiso 1 d . . .
H21B H 0.820(4) 1.303(5) -0.117(3) 0.07(2) Uiso 1 d . . .
H21C H 0.885(3) 1.287(4) -0.155(2) 0.043(12) Uiso 1 d . . .
C22 C 0.8144(5) 1.0939(6) -0.2193(3) 0.0577(14) Uani 1 d . . .
H22A H 0.792(4) 1.015(5) -0.225(2) 0.064(16) Uiso 1 d . . .
H22B H 0.874(5) 1.100(5) -0.220(3) 0.09(2) Uiso 1 d . . .
H22C H 0.780(4) 1.134(5) -0.255(3) 0.09(2) Uiso 1 d . . .
C23 C 0.5900(3) 1.1512(4) -0.1979(2) 0.0444(11) Uani 1 d . . .
H23 H 0.534(3) 1.128(4) -0.183(2) 0.048(13) Uiso 1 d . . .
C24 C 0.5752(5) 1.1006(7) -0.2647(3) 0.0639(16) Uani 1 d . . .
H24A H 0.590(4) 1.026(5) -0.267(2) 0.060(17) Uiso 1 d . . .
H24B H 0.520(4) 1.119(4) -0.294(3) 0.062(16) Uiso 1 d . . .
H24C H 0.611(6) 1.128(7) -0.281(4) 0.13(4) Uiso 1 d . . .
C25 C 0.5772(5) 1.2786(6) -0.2002(4) 0.0714(18) Uani 1 d . . .
H25A H 0.507(4) 1.290(5) -0.224(3) 0.073(17) Uiso 1 d . . .
H25B H 0.584(6) 1.310(7) -0.156(4) 0.15(3) Uiso 1 d . . .
H25C H 0.617(5) 1.313(6) -0.223(4) 0.12(3) Uiso 1 d . . .
C26 C 0.6993(4) 1.1679(4) -0.0624(2) 0.0479(12) Uani 1 d . . .
H26 H 0.694(3) 1.241(4) -0.073(2) 0.055(15) Uiso 1 d . . .
C27 C 0.7896(5) 1.1409(6) -0.0095(3) 0.0634(16) Uani 1 d . . .
H27A H 0.796(4) 1.062(6) 0.003(3) 0.08(2) Uiso 1 d . . .
H27B H 0.786(4) 1.182(5) 0.027(3) 0.069(17) Uiso 1 d . . .
H27C H 0.842(4) 1.173(5) -0.020(2) 0.061(17) Uiso 1 d . . .
C28 C 0.6122(5) 1.1401(6) -0.0407(3) 0.0706(18) Uani 1 d . . .
H28A H 0.616(4) 1.182(5) -0.003(3) 0.077(18) Uiso 1 d . . .
H28B H 0.608(4) 1.056(5) -0.033(3) 0.075(18) Uiso 1 d . . .
H28C H 0.556(4) 1.177(5) -0.070(3) 0.074(18) Uiso 1 d . . .
O1 O 0.8548(2) 0.5296(2) -0.05993(14) 0.0426(7) Uani 1 d . . .
C29 C 0.8854(3) 0.6225(3) -0.04528(18) 0.0323(9) Uani 1 d . . .
C30 C 0.9885(3) 0.6503(5) -0.0365(3) 0.0468(12) Uani 1 d . . .
H30A H 1.004(3) 0.732(4) -0.038(2) 0.050(14) Uiso 1 d . . .
H30B H 1.013(4) 0.614(5) -0.068(3) 0.069(17) Uiso 1 d . . .
H30C H 1.020(4) 0.634(5) 0.001(3) 0.08(2) Uiso 1 d . . .
O2 O 0.4849(2) 0.9087(3) -0.1486(2) 0.0674(11) Uani 1 d . . .
C31 C 0.5650(3) 0.9062(3) -0.1445(2) 0.0367(9) Uani 1 d . . .

loop_
_atom_site_aniso_label
_atom_site_aniso_U_11
_atom_site_aniso_U_22
_atom_site_aniso_U_33
_atom_site_aniso_U_23
_atom_site_aniso_U_13
_atom_site_aniso_U_12
I1 0.03560(15) 0.04451(17) 0.03464(15) -0.00412(12) 0.00470(11) -0.00611(12)
Rh1 0.02351(14) 0.02305(15) 0.02451(15) -0.00035(11) 0.00848(11) 0.00181(11)
Rh2 0.02231(15) 0.02408(15) 0.02814(15) -0.00071(12) 0.00790(12) 0.00302(12)
P1 0.0354(5) 0.0273(5) 0.0281(5) -0.0002(4) 0.0140(4) -0.0004(4)
P2 0.0300(5) 0.0252(5) 0.0326(5) -0.0005(4) 0.0071(4) 0.0055(4)
N1 0.0248(16) 0.0217(16) 0.0305(17) -0.0023(14) 0.0076(14) -0.0029(14)
N2 0.0220(17) 0.0260(18) 0.0297(17) -0.0024(13) 0.0085(14) -0.0021(14)
C1 0.030(2) 0.0235(19) 0.030(2) 0.0046(16) 0.0106(16) 0.0044(16)
C2 0.034(2) 0.039(2) 0.046(2) -0.001(2) 0.0174(19) -0.0020(19)
C3 0.035(2) 0.065(3) 0.058(3) 0.002(3) 0.030(2) -0.001(2)
C4 0.048(3) 0.052(3) 0.044(3) -0.002(2) 0.026(2) 0.010(2)
C5 0.054(3) 0.042(3) 0.031(2) -0.0019(19) 0.018(2) 0.010(2)
C6 0.057(3) 0.033(2) 0.033(2) -0.008(2) 0.007(2) -0.002(2)
C7 0.038(2) 0.032(2) 0.032(2) -0.0015(17) 0.0085(18) -0.0030(19)
C8 0.0303(19) 0.0249(19) 0.0222(18) 0.0013(15) 0.0095(15) 0.0048(15)
C9 0.030(2) 0.026(2) 0.0258(19) 0.0048(15) 0.0076(16) 0.0092(16)
C10 0.043(2) 0.036(2) 0.028(2) 0.0047(17) 0.0139(18) 0.0118(19)
C11 0.049(3) 0.033(2) 0.040(2) -0.0040(19) 0.022(2) -0.009(2)
C12 0.062(3) 0.034(3) 0.052(3) -0.011(2) 0.021(3) -0.013(3)
C13 0.038(3) 0.051(3) 0.047(3) -0.006(2) 0.016(2) -0.008(2)
C14 0.044(2) 0.037(2) 0.034(2) -0.0084(18) 0.018(2) -0.003(2)
C15 0.049(3) 0.038(3) 0.052(3) -0.010(2) 0.021(3) 0.004(2)
C16 0.080(4) 0.054(3) 0.050(3) -0.012(3) 0.041(3) -0.007(3)
C17 0.056(3) 0.033(2) 0.035(2) 0.0026(19) 0.017(2) 0.005(2)
C18 0.077(4) 0.048(4) 0.061(4) 0.010(3) 0.000(3) 0.009(3)
C19 0.100(5) 0.050(4) 0.059(4) 0.022(3) 0.032(4) 0.005(4)
C20 0.035(2) 0.033(2) 0.052(3) 0.008(2) 0.007(2) -0.0009(19)
C21 0.056(4) 0.042(3) 0.106(6) 0.011(3) 0.015(4) -0.008(3)
C22 0.053(3) 0.065(4) 0.064(4) 0.007(3) 0.031(3) -0.006(3)
C23 0.040(2) 0.044(3) 0.045(3) 0.009(2) 0.007(2) 0.011(2)
C24 0.054(4) 0.078(5) 0.047(3) 0.000(3) -0.006(3) 0.004(3)
C25 0.064(4) 0.058(4) 0.083(5) 0.014(3) 0.005(4) 0.024(3)
C26 0.065(3) 0.032(2) 0.045(3) -0.008(2) 0.014(2) 0.019(2)
C27 0.080(4) 0.056(4) 0.044(3) -0.013(3) 0.001(3) 0.006(3)
C28 0.089(5) 0.077(5) 0.056(4) -0.004(3) 0.037(3) 0.035(4)
O1 0.0558(19) 0.0302(17) 0.0444(17) 0.0003(13) 0.0185(15) 0.0127(14)
C29 0.035(2) 0.034(2) 0.028(2) 0.0069(17) 0.0084(17) 0.0106(18)
C30 0.036(3) 0.051(3) 0.056(3) 0.007(3) 0.018(2) 0.018(2)
O2 0.0299(18) 0.070(3) 0.102(3) 0.004(2) 0.0182(18) 0.0041(17)
C31 0.035(2) 0.030(2) 0.044(2) 0.0030(19) 0.0112(19) 0.0016(18)

loop_
_atom_type_symbol
_atom_type_description
_atom_type_scat_dispersion_real
_atom_type_scat_dispersion_imag
_atom_type_scat_source
C C 0.0033 0.0016 'International Tables Vol C Tables 4.2.6.8 and 6.1.1.4'
H H 0.0000 0.0000 'International Tables Vol C Tables 4.2.6.8 and 6.1.1.4'
N N 0.0061 0.0033 'International Tables Vol C Tables 4.2.6.8 and 6.1.1.4'
O O 0.0106 0.0060 'International Tables Vol C Tables 4.2.6.8 and 6.1.1.4'
P P 0.1023 0.0942 'International Tables Vol C Tables 4.2.6.8 and 6.1.1.4'
Rh Rh -1.1178 0.9187 'International Tables Vol C Tables 4.2.6.8 and 6.1.1.4'
I I -0.4742 1.8119 'International Tables Vol C Tables 4.2.6.8 and 6.1.1.4'

loop_
_geom_angle_atom_site_label_1
_geom_angle_atom_site_label_2
_geom_angle_atom_site_label_3
_geom_angle
_geom_angle_site_symmetry_1
_geom_angle_site_symmetry_3
_geom_angle_publ_flag
C29 Rh1 N2 93.62(14) . . ?
C29 Rh1 N1 99.42(14) . . ?
N2 Rh1 N1 73.91(13) . . ?
C29 Rh1 P1 92.03(12) . . ?
N2 Rh1 P1 101.02(10) . . ?
N1 Rh1 P1 167.69(9) . . ?
C29 Rh1 I1 98.99(12) . . ?
N2 Rh1 I1 160.27(9) . . ?
N1 Rh1 I1 89.03(9) . . ?
P1 Rh1 I1 93.67(3) . . ?
C29 Rh1 Rh2 130.60(11) . . ?
N2 Rh1 Rh2 47.62(9) . . ?
N1 Rh1 Rh2 47.75(8) . . ?
P1 Rh1 Rh2 120.60(3) . . ?
I1 Rh1 Rh2 113.239(14) . . ?
C31 Rh2 N2 98.16(16) . . ?
C31 Rh2 N1 167.97(16) . . ?
N2 Rh2 N1 73.58(13) . . ?
C31 Rh2 P2 89.57(13) . . ?
N2 Rh2 P2 172.21(10) . . ?
N1 Rh2 P2 98.91(9) . . ?
C31 Rh2 Rh1 119.86(13) . . ?
N2 Rh2 Rh1 46.77(9) . . ?
N1 Rh2 Rh1 48.12(8) . . ?
P2 Rh2 Rh1 129.34(3) . . ?
C14 P1 C11 105.1(2) . . ?
C14 P1 C17 106.8(2) . . ?
C11 P1 C17 102.1(2) . . ?
C14 P1 Rh1 109.63(14) . . ?
C11 P1 Rh1 115.90(14) . . ?
C17 P1 Rh1 116.38(15) . . ?
C26 P2 C20 103.5(2) . . ?
C26 P2 C23 104.1(2) . . ?
C20 P2 C23 109.5(2) . . ?
C26 P2 Rh2 115.16(17) . . ?
C20 P2 Rh2 112.01(15) . . ?
C23 P2 Rh2 111.97(16) . . ?
C1 N1 Rh2 114.7(2) . . ?
C1 N1 Rh1 115.2(2) . . ?
Rh2 N1 Rh1 84.13(11) . . ?
C1 N1 HN1 112(3) . . ?
Rh2 N1 HN1 116(3) . . ?
Rh1 N1 HN1 112(3) . . ?
C8 N2 Rh1 117.2(2) . . ?
C8 N2 Rh2 112.9(2) . . ?
Rh1 N2 Rh2 85.62(12) . . ?
C8 N2 HN2 104(3) . . ?
Rh1 N2 HN2 119(3) . . ?
Rh2 N2 HN2 119(3) . . ?
C2 C1 N1 120.9(4) . . ?
C2 C1 C9 119.8(4) . . ?
N1 C1 C9 119.3(3) . . ?
C1 C2 C3 120.1(4) . . ?
C1 C2 H2 115(2) . . ?
C3 C2 H2 125(2) . . ?
C4 C3 C2 122.1(4) . . ?
C4 C3 H3 126(3) . . ?
C2 C3 H3 112(3) . . ?
C3 C4 C10 120.2(4) . . ?
C3 C4 H4 118(3) . . ?
C10 C4 H4 122(3) . . ?
C6 C5 C10 120.7(4) . . ?
C6 C5 H5 121(3) . . ?
C10 C5 H5 119(3) . . ?
C5 C6 C7 120.6(4) . . ?
C5 C6 H6 119(4) . . ?
C7 C6 H6 120(4) . . ?
C8 C7 C6 121.4(4) . . ?
C8 C7 H7 120(2) . . ?
C6 C7 H7 119(2) . . ?
C7 C8 N2 121.4(3) . . ?
C7 C8 C9 119.0(3) . . ?
N2 C8 C9 119.6(3) . . ?
C1 C9 C8 122.3(3) . . ?
C1 C9 C10 118.7(4) . . ?
C8 C9 C10 118.9(4) . . ?
C5 C10 C4 121.4(4) . . ?
C5 C10 C9 119.4(4) . . ?
C4 C10 C9 119.2(4) . . ?
C13 C11 C12 111.5(4) . . ?
C13 C11 P1 113.4(3) . . ?
C12 C11 P1 111.4(3) . . ?
C13 C11 H11 108(2) . . ?
C12 C11 H11 106(2) . . ?
P1 C11 H11 106(2) . . ?
C11 C12 H12A 107(4) . . ?
C11 C12 H12B 115(4) . . ?
H12A C12 H12B 108(5) . . ?
C11 C12 H12C 112(4) . . ?
H12A C12 H12C 115(5) . . ?
H12B C12 H12C 99(5) . . ?
C11 C13 H13A 116(3) . . ?
C11 C13 H13B 111(3) . . ?
H13A C13 H13B 102(4) . . ?
C11 C13 H13C 114(3) . . ?
H13A C13 H13C 104(4) . . ?
H13B C13 H13C 109(4) . . ?
C15 C14 C16 110.8(4) . . ?
C15 C14 P1 112.0(3) . . ?
C16 C14 P1 116.6(3) . . ?
C15 C14 H14 108(2) . . ?
C16 C14 H14 106(2) . . ?
P1 C14 H14 103(2) . . ?
C14 C15 H15A 113(3) . . ?
C14 C15 H15B 112(4) . . ?
H15A C15 H15B 107(5) . . ?
C14 C15 H15C 107(3) . . ?
H15A C15 H15C 103(4) . . ?
H15B C15 H15C 115(5) . . ?
C14 C16 H16A 107(4) . . ?
C14 C16 H16B 110(4) . . ?
H16A C16 H16B 108(5) . . ?
C14 C16 H16C 113(4) . . ?
H16A C16 H16C 114(5) . . ?
H16B C16 H16C 105(5) . . ?
C18 C17 C19 109.9(5) . . ?
C18 C17 P1 112.1(4) . . ?
C19 C17 P1 117.5(4) . . ?
C18 C17 H17 112(3) . . ?
C19 C17 H17 104(3) . . ?
P1 C17 H17 101(3) . . ?
C17 C18 H18A 110(3) . . ?
C17 C18 H18B 110(3) . . ?
H18A C18 H18B 111(5) . . ?
C17 C18 H18C 104(4) . . ?
H18A C18 H18C 105(5) . . ?
H18B C18 H18C 118(5) . . ?
C17 C19 H19A 104(4) . . ?
C17 C19 H19B 111(3) . . ?
H19A C19 H19B 106(5) . . ?
C17 C19 H19C 114(5) . . ?
H19A C19 H19C 113(6) . . ?
H19B C19 H19C 108(5) . . ?
C22 C20 C21 110.1(5) . . ?
C22 C20 P2 112.0(3) . . ?
C21 C20 P2 117.1(4) . . ?
C22 C20 H20 108(3) . . ?
C21 C20 H20 107(3) . . ?
P2 C20 H20 103(3) . . ?
C20 C21 H21A 114(4) . . ?
C20 C21 H21B 113(4) . . ?
H21A C21 H21B 105(5) . . ?
C20 C21 H21C 110(3) . . ?
H21A C21 H21C 113(4) . . ?
H21B C21 H21C 101(4) . . ?
C20 C22 H22A 112(3) . . ?
C20 C22 H22B 109(4) . . ?
H22A C22 H22B 112(5) . . ?
C20 C22 H22C 112(4) . . ?
H22A C22 H22C 107(5) . . ?
H22B C22 H22C 105(5) . . ?
C25 C23 C24 112.1(5) . . ?
C25 C23 P2 117.5(4) . . ?
C24 C23 P2 112.6(4) . . ?
C25 C23 H23 100(3) . . ?
C24 C23 H23 107(3) . . ?
P2 C23 H23 106(3) . . ?
C23 C24 H24A 117(3) . . ?
C23 C24 H24B 116(3) . . ?
H24A C24 H24B 113(5) . . ?
C23 C24 H24C 109(6) . . ?
H24A C24 H24C 100(7) . . ?
H24B C24 H24C 99(6) . . ?
C23 C25 H25A 104(3) . . ?
C23 C25 H25B 111(5) . . ?
H25A C25 H25B 104(5) . . ?
C23 C25 H25C 111(5) . . ?
H25A C25 H25C 112(5) . . ?
H25B C25 H25C 114(7) . . ?
C28 C26 C27 110.8(5) . . ?
C28 C26 P2 111.0(4) . . ?
C27 C26 P2 111.1(4) . . ?
C28 C26 H26 106(3) . . ?
C27 C26 H26 113(3) . . ?
P2 C26 H26 105(3) . . ?
C26 C27 H27A 114(4) . . ?
C26 C27 H27B 106(3) . . ?
H27A C27 H27B 107(5) . . ?
C26 C27 H27C 109(3) . . ?
H27A C27 H27C 116(5) . . ?
H27B C27 H27C 103(5) . . ?
C26 C28 H28A 108(4) . . ?
C26 C28 H28B 111(3) . . ?
H28A C28 H28B 111(5) . . ?
C26 C28 H28C 110(3) . . ?
H28A C28 H28C 99(4) . . ?
H28B C28 H28C 117(5) . . ?
O1 C29 C30 121.6(4) . . ?
O1 C29 Rh1 122.4(3) . . ?
C30 C29 Rh1 115.9(3) . . ?
C29 C30 H30A 117(3) . . ?
C29 C30 H30B 112(3) . . ?
H30A C30 H30B 105(4) . . ?
C29 C30 H30C 110(4) . . ?
H30A C30 H30C 101(5) . . ?
H30B C30 H30C 112(5) . . ?
O2 C31 Rh2 175.7(4) . . ?

loop_
_geom_bond_atom_site_label_1
_geom_bond_atom_site_label_2
_geom_bond_distance
_geom_bond_site_symmetry_2
_geom_bond_publ_flag
I1 Rh1 2.6823(4) . ?
Rh1 C29 1.974(4) . ?
Rh1 N2 2.080(3) . ?
Rh1 N1 2.130(3) . ?
Rh1 P1 2.3451(10) . ?
Rh1 Rh2 2.8465(4) . ?
Rh2 C31 1.809(4) . ?
Rh2 N2 2.109(3) . ?
Rh2 N1 2.118(3) . ?
Rh2 P2 2.2925(11) . ?
P1 C14 1.860(4) . ?
P1 C11 1.864(4) . ?
P1 C17 1.865(4) . ?
P2 C26 1.845(5) . ?
P2 C20 1.853(4) . ?
P2 C23 1.865(4) . ?
N1 C1 1.418(5) . ?
N1 HN1 0.75(4) . ?
N2 C8 1.420(5) . ?
N2 HN2 0.71(4) . ?
C1 C2 1.383(5) . ?
C1 C9 1.427(5) . ?
C2 C3 1.409(6) . ?
C2 H2 1.02(4) . ?
C3 C4 1.338(7) . ?
C3 H3 0.87(4) . ?
C4 C10 1.425(6) . ?
C4 H4 0.85(5) . ?
C5 C6 1.357(7) . ?
C5 C10 1.406(6) . ?
C5 H5 0.96(4) . ?
C6 C7 1.406(6) . ?
C6 H6 0.77(5) . ?
C7 C8 1.376(5) . ?
C7 H7 0.91(4) . ?
C8 C9 1.429(5) . ?
C9 C10 1.432(5) . ?
C11 C13 1.520(7) . ?
C11 C12 1.530(6) . ?
C11 H11 1.04(4) . ?
C12 H12A 0.88(6) . ?
C12 H12B 0.95(6) . ?
C12 H12C 0.96(6) . ?
C13 H13A 0.94(4) . ?
C13 H13B 0.90(5) . ?
C13 H13C 0.98(6) . ?
C14 C15 1.531(6) . ?
C14 C16 1.534(6) . ?
C14 H14 0.98(4) . ?
C15 H15A 0.92(5) . ?
C15 H15B 0.92(6) . ?
C15 H15C 0.94(6) . ?
C16 H16A 0.89(7) . ?
C16 H16B 0.95(6) . ?
C16 H16C 0.93(6) . ?
C17 C18 1.516(8) . ?
C17 C19 1.549(7) . ?
C17 H17 0.86(4) . ?
C18 H18A 0.88(5) . ?
C18 H18B 0.93(5) . ?
C18 H18C 0.98(8) . ?
C19 H19A 0.89(6) . ?
C19 H19B 0.99(5) . ?
C19 H19C 0.95(8) . ?
C20 C22 1.524(7) . ?
C20 C21 1.526(7) . ?
C20 H20 0.94(4) . ?
C21 H21A 1.01(6) . ?
C21 H21B 0.91(5) . ?
C21 H21C 0.96(5) . ?
C22 H22A 0.99(6) . ?
C22 H22B 0.88(7) . ?
C22 H22C 0.93(6) . ?
C23 C25 1.516(8) . ?
C23 C24 1.521(8) . ?
C23 H23 1.01(5) . ?
C24 H24A 0.92(6) . ?
C24 H24B 0.90(6) . ?
C24 H24C 0.79(8) . ?
C25 H25A 1.02(6) . ?
C25 H25B 1.01(8) . ?
C25 H25C 0.95(7) . ?
C26 C28 1.519(8) . ?
C26 C27 1.521(7) . ?
C26 H26 0.89(5) . ?
C27 H27A 0.96(6) . ?
C27 H27B 0.93(6) . ?
C27 H27C 0.95(5) . ?
C28 H28A 0.95(6) . ?
C28 H28B 1.01(6) . ?
C28 H28C 0.99(6) . ?
O1 C29 1.194(5) . ?
C29 C30 1.511(6) . ?
C30 H30A 0.99(5) . ?
C30 H30B 0.95(6) . ?
C30 H30C 0.84(6) . ?
O2 C31 1.157(5) . ?
